data_4309949
loop_
_publ_author_name
'Feng He'
'Ming-Liang Tong'
'Xiao-Ming Chen'

_publ_section_title
;
Synthesis, Structures, and Magnetic Properties of Heteronuclear
Cu(II)-Ln(III) (Ln = La, Gd, or Tb) Complexes
;
_journal_name_full 'Inorganic Chemistry'
_journal_page_first 8285
_journal_page_last 8292
_journal_paper_doi 10.1021/ic0507159
_journal_volume 44
_journal_year 2005
_chemical_formula_sum 'C20 H36 Cl Cu2 Gd N10 O18'
_chemical_formula_weight 1024.37
_chemical_name_systematic
; 
 ? 
;
_space_group_IT_number 14
_symmetry_cell_setting monoclinic
_symmetry_space_group_name_Hall '-P 2ybc'
_symmetry_space_group_name_H-M 'P 1 21/c 1'
_atom_sites_solution_hydrogens geom
_atom_sites_solution_primary direct
_atom_sites_solution_secondary difmap
_audit_creation_method SHELXL-97
_cell_angle_alpha 90.00
_cell_angle_beta 95.163(2)
_cell_angle_gamma 90.00
_cell_formula_units_Z 4
_cell_length_a 8.1322(7)
_cell_length_b 18.2501(17)
_cell_length_c 24.585(2)
_cell_measurement_temperature 298(2)
_cell_volume 3633.9(5)
_computing_structure_refinement 'SHELXL-97 (Sheldrick, 1997)'
_computing_structure_solution 'SHELXS-97 (Sheldrick, 1990)'
_diffrn_ambient_temperature 298(2)
_diffrn_measured_fraction_theta_full 0.931
_diffrn_measured_fraction_theta_max 0.931
_diffrn_radiation_monochromator graphite
_diffrn_radiation_source 'fine-focus sealed tube'
_diffrn_radiation_type MoK\a
_diffrn_radiation_wavelength 0.71073
_diffrn_reflns_av_R_equivalents 0.0515
_diffrn_reflns_av_sigmaI/netI 0.0710
_diffrn_reflns_limit_h_max 10
_diffrn_reflns_limit_h_min -9
_diffrn_reflns_limit_k_max 23
_diffrn_reflns_limit_k_min -22
_diffrn_reflns_limit_l_max 27
_diffrn_reflns_limit_l_min -32
_diffrn_reflns_number 21663
_diffrn_reflns_theta_full 28.26
_diffrn_reflns_theta_max 28.26
_diffrn_reflns_theta_min 1.39
_exptl_absorpt_coefficient_mu 3.123
_exptl_absorpt_correction_T_max 0.8959
_exptl_absorpt_correction_T_min 0.4533
_exptl_crystal_colour blue
_exptl_crystal_density_diffrn 1.872
_exptl_crystal_density_method 'not measured'
_exptl_crystal_F_000 2036
_exptl_crystal_size_max 0.30
_exptl_crystal_size_mid 0.11
_exptl_crystal_size_min 0.04
_refine_diff_density_max 1.705
_refine_diff_density_min -1.480
_refine_diff_density_rms 0.146
_refine_ls_extinction_method none
_refine_ls_goodness_of_fit_ref 1.130
_refine_ls_hydrogen_treatment mixed
_refine_ls_matrix_type full
_refine_ls_number_parameters 469
_refine_ls_number_reflns 8387
_refine_ls_number_restraints 0
_refine_ls_restrained_S_all 1.130
_refine_ls_R_factor_all 0.1002
_refine_ls_R_factor_gt 0.0705
_refine_ls_shift/su_max 0.356
_refine_ls_shift/su_mean 0.017
_refine_ls_structure_factor_coef Fsqd
_refine_ls_weighting_details 'calc w=1/[\s^2^(Fo^2^)+(0.0588P)^2^+8.5979P] where P=(Fo^2^+2Fc^2^)/3'
_refine_ls_weighting_scheme calc
_refine_ls_wR_factor_gt 0.1448
_refine_ls_wR_factor_ref 0.1575
_reflns_number_gt 6298
_reflns_number_total 8387
_reflns_threshold_expression >2sigma(I)
_cod_data_source_file ic0507159si20050507_083030_5.cif
_cod_data_source_block compound_2.Gd
_cod_original_cell_volume 3633.9(6)
_cod_database_code 4309949

loop_
_symmetry_equiv_pos_as_xyz
'x, y, z'
'-x, y+1/2, -z+1/2'
'-x, -y, -z'
'x, -y-1/2, z-1/2'

loop_
_atom_site_label
_atom_site_type_symbol
_atom_site_fract_x
_atom_site_fract_y
_atom_site_fract_z
_atom_site_U_iso_or_equiv
_atom_site_adp_type
_atom_site_occupancy
_atom_site_symmetry_multiplicity
_atom_site_calc_flag
_atom_site_refinement_flags
_atom_site_disorder_assembly
_atom_site_disorder_group
Gd1 Gd 0.27201(5) 0.339656(18) 0.802058(14) 0.03086(12) Uani 1 1 d . . .
Cu1 Cu 0.27917(13) 0.15979(5) 0.77177(4) 0.0423(2) Uani 1 1 d . . .
Cu2 Cu 0.21886(13) 0.51398(5) 0.75922(4) 0.0427(3) Uani 1 1 d . . .
Cl1 Cl 0.2438(5) 0.33994(15) 0.53253(11) 0.0813(9) Uani 1 1 d . . .
O1 O 0.3658(7) 0.2247(3) 0.8282(2) 0.0435(13) Uani 1 1 d . . .
O2 O 0.1752(7) 0.2472(3) 0.7404(2) 0.0441(14) Uani 1 1 d . . .
O3 O 0.3299(7) 0.4618(3) 0.8191(2) 0.0433(13) Uani 1 1 d . . .
O4 O 0.1358(7) 0.4185(3) 0.7364(2) 0.0436(13) Uani 1 1 d . . .
O5 O 0.3141(9) 0.3452(3) 0.9015(2) 0.0634(18) Uani 1 1 d . . .
H5D H 0.3264 0.3059 0.9200 0.076 Uiso 1 1 d R . .
H5E H 0.3164 0.3864 0.9177 0.076 Uiso 1 1 d R . .
O6 O 0.0076(8) 0.3329(4) 0.8340(3) 0.071(2) Uani 1 1 d . . .
H6C H -0.0433 0.2922 0.8336 0.086 Uiso 1 1 d R . .
H6D H -0.0370 0.3712 0.8457 0.086 Uiso 1 1 d R . .
O7 O 0.5925(8) 0.3485(3) 0.8184(3) 0.0572(16) Uani 1 1 d . . .
O8 O 0.4846(7) 0.3473(3) 0.7353(2) 0.0457(13) Uani 1 1 d . . .
O9 O 0.7494(8) 0.3531(4) 0.7521(3) 0.0703(19) Uani 1 1 d . . .
O10 O 0.9219(11) 0.2373(4) 0.4239(3) 0.097(3) Uani 1 1 d . . .
H10D H 0.9392 0.2494 0.3915 0.116 Uiso 1 1 d R . .
H10E H 0.9867 0.2075 0.4417 0.116 Uiso 1 1 d R . .
O11 O 0.313(2) 0.3271(6) 0.5837(4) 0.164(6) Uani 1 1 d . . .
O12 O 0.226(2) 0.2821(7) 0.4985(5) 0.190(6) Uani 1 1 d . . .
O13 O 0.219(5) 0.4054(9) 0.5199(9) 0.37(2) Uani 1 1 d . . .
O14 O 0.396(5) 0.350(2) 0.518(2) 0.65(4) Uani 1 1 d . . .
O15 O 0.1700(19) 0.4311(10) 0.9696(6) 0.185(7) Uani 1 1 d . . .
H15D H 0.0973 0.4617 0.9571 0.223 Uiso 1 1 d R . .
H15E H 0.1952 0.4280 1.0039 0.223 Uiso 1 1 d R . .
O16 O 0.758(3) 0.4940(17) 0.9941(9) 0.276(13) Uani 1 1 d . . .
O17 O 0.6509(16) 0.3456(8) 0.9598(5) 0.146(5) Uani 1 1 d . . .
O18 O 0.091(5) 0.339(3) 0.5388(19) 0.60(4) Uani 1 1 d . . .
N1 N 0.4101(9) 0.0857(3) 0.8130(3) 0.0466(17) Uani 1 1 d . . .
N2 N 0.1653(9) 0.1098(3) 0.7099(3) 0.0458(17) Uani 1 1 d . . .
N3 N 0.3279(9) 0.5996(3) 0.7929(3) 0.0471(17) Uani 1 1 d . . .
N4 N 0.0916(9) 0.5500(4) 0.6948(3) 0.0478(17) Uani 1 1 d . . .
N5 N 0.5726(10) 0.0626(4) 0.8867(3) 0.0541(19) Uani 1 1 d . . .
N6 N 0.0130(9) 0.1222(4) 0.6320(3) 0.0513(18) Uani 1 1 d . . .
N7 N 0.4859(10) 0.6409(4) 0.8638(3) 0.053(2) Uani 1 1 d . . .
N8 N -0.0678(10) 0.5202(4) 0.6220(3) 0.056(2) Uani 1 1 d . . .
N9 N 0.708(3) 0.433(2) 0.9631(7) 0.276(19) Uani 1 1 d . . .
N10 N 0.6100(9) 0.3488(3) 0.7684(3) 0.0457(17) Uani 1 1 d . . .
C1 C 0.4715(11) 0.1927(4) 0.8702(3) 0.049(2) Uani 1 1 d . . .
H1A H 0.4266 0.1992 0.9051 0.058 Uiso 1 1 calc R . .
H1B H 0.5794 0.2157 0.8720 0.058 Uiso 1 1 calc R . .
C2 C 0.4856(10) 0.1136(4) 0.8577(3) 0.0401(18) Uani 1 1 d . . .
C3 C 0.5478(13) -0.0025(5) 0.8587(4) 0.064(3) Uani 1 1 d . . .
H3A H 0.5913 -0.0480 0.8692 0.076 Uiso 1 1 calc R . .
C4 C 0.4504(13) 0.0124(5) 0.8142(4) 0.063(3) Uani 1 1 d . . .
H4A H 0.4143 -0.0216 0.7876 0.075 Uiso 1 1 calc R . .
C5 C 0.6705(14) 0.0726(6) 0.9400(4) 0.077(3) Uani 1 1 d . . .
H5A H 0.6689 0.1234 0.9503 0.115 Uiso 1 1 calc R . .
H5B H 0.7823 0.0575 0.9370 0.115 Uiso 1 1 calc R . .
H5C H 0.6236 0.0436 0.9673 0.115 Uiso 1 1 calc R . .
C6 C 0.0918(11) 0.2377(4) 0.6889(3) 0.045(2) Uani 1 1 d . . .
H6A H 0.1474 0.2644 0.6618 0.054 Uiso 1 1 calc R . .
H6B H -0.0201 0.2561 0.6887 0.054 Uiso 1 1 calc R . .
C7 C 0.0891(10) 0.1571(4) 0.6758(3) 0.0437(19) Uani 1 1 d . . .
C8 C 0.0435(12) 0.0492(5) 0.6391(4) 0.063(3) Uani 1 1 d . . .
H8A H 0.0067 0.0120 0.6152 0.076 Uiso 1 1 calc R . .
C9 C 0.1360(12) 0.0406(5) 0.6867(4) 0.058(2) Uani 1 1 d . . .
H9A H 0.1740 -0.0037 0.7016 0.069 Uiso 1 1 calc R . .
C10 C -0.0778(15) 0.1573(6) 0.5863(4) 0.076(3) Uani 1 1 d . . .
H10A H -0.0805 0.2092 0.5924 0.114 Uiso 1 1 calc R . .
H10B H -0.1885 0.1385 0.5822 0.114 Uiso 1 1 calc R . .
H10C H -0.0249 0.1475 0.5537 0.114 Uiso 1 1 calc R . .
C11 C 0.4244(11) 0.5044(4) 0.8581(3) 0.048(2) Uani 1 1 d . . .
H11A H 0.5385 0.4882 0.8612 0.058 Uiso 1 1 calc R . .
H11B H 0.3818 0.4997 0.8935 0.058 Uiso 1 1 calc R . .
C12 C 0.4129(11) 0.5809(4) 0.8394(3) 0.0426(19) Uani 1 1 d . . .
C13 C 0.4425(13) 0.7000(5) 0.8310(4) 0.064(3) Uani 1 1 d . . .
H13A H 0.4744 0.7484 0.8372 0.077 Uiso 1 1 calc R . .
C14 C 0.3457(15) 0.6744(4) 0.7886(4) 0.065(3) Uani 1 1 d . . .
H14A H 0.2971 0.7030 0.7602 0.078 Uiso 1 1 calc R . .
C15 C 0.5855(14) 0.6422(5) 0.9162(4) 0.071(3) Uani 1 1 d . . .
H15A H 0.5969 0.5932 0.9303 0.106 Uiso 1 1 calc R . .
H15B H 0.5324 0.6723 0.9414 0.106 Uiso 1 1 calc R . .
H15C H 0.6927 0.6618 0.9113 0.106 Uiso 1 1 calc R . .
C16 C 0.0458(11) 0.4174(4) 0.6849(3) 0.046(2) Uani 1 1 d . . .
H16A H -0.0599 0.3936 0.6872 0.055 Uiso 1 1 calc R . .
H16B H 0.1062 0.3908 0.6590 0.055 Uiso 1 1 calc R . .
C17 C 0.0207(10) 0.4960(5) 0.6669(3) 0.044(2) Uani 1 1 d . . .
C18 C -0.0539(14) 0.5959(5) 0.6221(4) 0.069(3) Uani 1 1 d . . .
H18A H -0.1030 0.6280 0.5960 0.082 Uiso 1 1 calc R . .
C19 C 0.0426(13) 0.6137(5) 0.6663(4) 0.057(2) Uani 1 1 d . . .
H19A H 0.0730 0.6611 0.6768 0.069 Uiso 1 1 calc R . .
C20 C -0.1615(15) 0.4754(6) 0.5795(4) 0.083(3) Uani 1 1 d . . .
H20A H -0.1502 0.4245 0.5889 0.124 Uiso 1 1 calc R . .
H20B H -0.1191 0.4838 0.5449 0.124 Uiso 1 1 calc R . .
H20C H -0.2760 0.4889 0.5773 0.124 Uiso 1 1 calc R . .

loop_
_atom_site_aniso_label
_atom_site_aniso_U_11
_atom_site_aniso_U_22
_atom_site_aniso_U_33
_atom_site_aniso_U_23
_atom_site_aniso_U_13
_atom_site_aniso_U_12
Gd1 0.0354(2) 0.02421(18) 0.0325(2) 0.00139(15) 0.00047(14) 0.00031(15)
Cu1 0.0555(7) 0.0288(5) 0.0419(5) -0.0013(4) 0.0007(5) -0.0003(4)
Cu2 0.0537(7) 0.0288(5) 0.0453(6) 0.0053(4) 0.0035(5) 0.0036(4)
Cl1 0.140(3) 0.0526(15) 0.0525(15) 0.0010(12) 0.0133(17) 0.0017(16)
O1 0.058(4) 0.027(3) 0.043(3) 0.000(2) -0.010(3) 0.004(2)
O2 0.060(4) 0.033(3) 0.037(3) 0.000(2) -0.010(3) -0.008(2)
O3 0.058(4) 0.026(3) 0.042(3) -0.002(2) -0.014(3) -0.005(2)
O4 0.049(4) 0.035(3) 0.045(3) 0.006(2) -0.008(3) -0.001(2)
O5 0.097(6) 0.040(3) 0.050(4) 0.007(3) -0.010(3) -0.004(3)
O6 0.050(4) 0.085(5) 0.081(5) 0.005(4) 0.017(4) 0.007(3)
O7 0.048(4) 0.065(4) 0.058(4) 0.002(3) -0.001(3) -0.003(3)
O8 0.042(3) 0.049(3) 0.046(3) 0.002(3) 0.006(3) -0.002(3)
O9 0.044(4) 0.092(5) 0.077(5) 0.007(4) 0.013(4) 0.005(3)
O10 0.130(8) 0.096(6) 0.069(5) -0.002(4) 0.028(5) 0.006(5)
O11 0.280(19) 0.117(9) 0.089(8) 0.007(6) -0.023(9) 0.045(9)
O12 0.274(19) 0.140(10) 0.145(10) -0.079(9) -0.048(11) 0.014(11)
O13 0.69(6) 0.102(11) 0.27(2) 0.094(13) -0.26(3) -0.093(19)
O14 0.47(6) 0.69(8) 0.88(9) -0.27(6) 0.55(7) -0.24(5)
O15 0.138(13) 0.29(2) 0.134(11) 0.037(12) 0.031(9) 0.028(12)
O16 0.21(2) 0.43(4) 0.18(2) 0.15(2) -0.004(17) 0.10(3)
O17 0.112(9) 0.232(15) 0.095(8) -0.042(8) 0.004(7) 0.017(9)
O18 0.34(5) 0.91(10) 0.57(7) -0.19(6) 0.28(5) 0.09(5)
N1 0.066(5) 0.029(3) 0.045(4) -0.004(3) 0.009(4) 0.004(3)
N2 0.064(5) 0.034(4) 0.039(4) -0.004(3) 0.004(3) -0.012(3)
N3 0.068(5) 0.025(3) 0.050(4) 0.000(3) 0.013(4) -0.001(3)
N4 0.056(5) 0.044(4) 0.044(4) 0.014(3) 0.006(3) 0.014(3)
N5 0.062(5) 0.042(4) 0.058(5) 0.015(3) 0.006(4) 0.016(3)
N6 0.055(5) 0.055(5) 0.044(4) -0.017(3) 0.003(3) -0.014(4)
N7 0.072(5) 0.032(4) 0.058(5) -0.013(3) 0.020(4) -0.010(3)
N8 0.059(5) 0.065(5) 0.043(4) 0.019(4) 0.001(4) 0.014(4)
N9 0.22(2) 0.50(5) 0.088(12) -0.08(2) -0.103(14) 0.10(3)
N10 0.042(4) 0.035(4) 0.061(5) 0.000(3) 0.010(4) -0.002(3)
C1 0.060(6) 0.032(4) 0.050(5) 0.013(4) -0.012(4) 0.010(4)
C2 0.049(5) 0.028(4) 0.044(5) 0.008(3) 0.006(4) 0.009(3)
C3 0.077(7) 0.039(5) 0.076(7) 0.013(5) 0.018(6) 0.023(5)
C4 0.088(8) 0.031(4) 0.071(7) -0.004(4) 0.017(6) 0.000(5)
C5 0.091(9) 0.076(7) 0.061(6) 0.023(6) -0.007(6) 0.029(6)
C6 0.049(5) 0.046(5) 0.040(5) 0.003(4) 0.000(4) -0.003(4)
C7 0.045(5) 0.043(4) 0.044(4) -0.009(4) 0.005(4) -0.009(4)
C8 0.062(7) 0.060(6) 0.068(7) -0.036(5) 0.013(5) -0.019(5)
C9 0.071(7) 0.038(5) 0.065(6) -0.016(4) 0.010(5) -0.014(4)
C10 0.079(8) 0.097(9) 0.048(6) -0.014(5) -0.017(5) -0.015(6)
C11 0.050(5) 0.039(5) 0.054(5) -0.003(4) -0.004(4) -0.006(4)
C12 0.049(5) 0.032(4) 0.048(5) 0.002(4) 0.009(4) -0.002(3)
C13 0.082(8) 0.030(5) 0.083(7) -0.001(5) 0.022(6) -0.010(5)
C14 0.099(9) 0.020(4) 0.075(7) 0.011(4) 0.003(6) -0.008(4)
C15 0.083(8) 0.049(6) 0.080(7) -0.015(5) 0.007(6) -0.015(5)
C16 0.051(5) 0.041(4) 0.044(5) 0.010(4) -0.005(4) 0.004(4)
C17 0.044(5) 0.054(5) 0.035(4) 0.010(4) 0.008(4) 0.012(4)
C18 0.088(8) 0.056(6) 0.062(6) 0.025(5) 0.005(6) 0.019(5)
C19 0.076(7) 0.043(5) 0.054(6) 0.018(4) 0.015(5) 0.011(5)
C20 0.085(9) 0.101(9) 0.058(6) 0.009(6) -0.017(6) 0.017(7)

loop_
_atom_type_symbol
_atom_type_description
_atom_type_scat_dispersion_real
_atom_type_scat_dispersion_imag
_atom_type_scat_source
C C 0.0033 0.0016 'International Tables Vol C Tables 4.2.6.8 and 6.1.1.4'
H H 0.0000 0.0000 'International Tables Vol C Tables 4.2.6.8 and 6.1.1.4'
N N 0.0061 0.0033 'International Tables Vol C Tables 4.2.6.8 and 6.1.1.4'
O O 0.0106 0.0060 'International Tables Vol C Tables 4.2.6.8 and 6.1.1.4'
Cl Cl 0.1484 0.1585 'International Tables Vol C Tables 4.2.6.8 and 6.1.1.4'
Cu Cu 0.3201 1.2651 'International Tables Vol C Tables 4.2.6.8 and 6.1.1.4'
Gd Gd -0.1653 3.9035 'International Tables Vol C Tables 4.2.6.8 and 6.1.1.4'

loop_
_geom_angle_atom_site_label_1
_geom_angle_atom_site_label_2
_geom_angle_atom_site_label_3
_geom_angle
_geom_angle_site_symmetry_1
_geom_angle_site_symmetry_3
_geom_angle_publ_flag
O1 Gd1 O3 140.50(19) . . ?
O1 Gd1 O2 67.07(18) . . ?
O3 Gd1 O2 149.22(17) . . ?
O1 Gd1 O6 98.6(2) . . ?
O3 Gd1 O6 99.6(2) . . ?
O2 Gd1 O6 85.1(2) . . ?
O1 Gd1 O4 150.29(18) . . ?
O3 Gd1 O4 67.10(18) . . ?
O2 Gd1 O4 83.57(18) . . ?
O6 Gd1 O4 82.7(2) . . ?
O1 Gd1 O5 75.24(19) . . ?
O3 Gd1 O5 76.72(18) . . ?
O2 Gd1 O5 133.08(18) . . ?
O6 Gd1 O5 73.7(2) . . ?
O4 Gd1 O5 132.37(19) . . ?
O1 Gd1 O8 90.17(19) . . ?
O3 Gd1 O8 85.60(19) . . ?
O2 Gd1 O8 80.08(19) . . ?
O6 Gd1 O8 158.3(2) . . ?
O4 Gd1 O8 79.98(19) . . ?
O5 Gd1 O8 127.9(2) . . ?
O1 Gd1 O7 73.3(2) . . ?
O3 Gd1 O7 74.17(19) . . ?
O2 Gd1 O7 114.5(2) . . ?
O6 Gd1 O7 151.8(2) . . ?
O4 Gd1 O7 117.9(2) . . ?
O5 Gd1 O7 78.2(2) . . ?
O8 Gd1 O7 49.82(19) . . ?
O1 Gd1 N10 80.58(19) . . ?
O3 Gd1 N10 79.39(19) . . ?
O2 Gd1 N10 97.3(2) . . ?
O6 Gd1 N10 176.9(2) . . ?
O4 Gd1 N10 99.5(2) . . ?
O5 Gd1 N10 103.2(2) . . ?
O8 Gd1 N10 24.76(19) . . ?
O7 Gd1 N10 25.06(19) . . ?
O1 Gd1 Cu2 167.87(15) . . ?
O3 Gd1 Cu2 33.15(13) . . ?
O2 Gd1 Cu2 116.71(12) . . ?
O6 Gd1 Cu2 93.32(16) . . ?
O4 Gd1 Cu2 34.05(13) . . ?
O5 Gd1 Cu2 106.06(13) . . ?
O8 Gd1 Cu2 79.53(12) . . ?
O7 Gd1 Cu2 95.04(13) . . ?
N10 Gd1 Cu2 87.43(13) . . ?
O1 Gd1 Cu1 33.09(13) . . ?
O3 Gd1 Cu1 166.88(15) . . ?
O2 Gd1 Cu1 34.01(13) . . ?
O6 Gd1 Cu1 93.29(17) . . ?
O4 Gd1 Cu1 117.34(13) . . ?
O5 Gd1 Cu1 104.97(13) . . ?
O8 Gd1 Cu1 83.23(12) . . ?
O7 Gd1 Cu1 93.31(13) . . ?
N10 Gd1 Cu1 87.60(12) . . ?
Cu2 Gd1 Cu1 148.89(3) . . ?
O1 Cu1 O2 84.1(2) . . ?
O1 Cu1 N2 169.0(3) . . ?
O2 Cu1 N2 85.1(3) . . ?
O1 Cu1 N1 84.5(2) . . ?
O2 Cu1 N1 168.3(3) . . ?
N2 Cu1 N1 106.4(3) . . ?
O1 Cu1 Gd1 41.16(15) . . ?
O2 Cu1 Gd1 42.95(15) . . ?
N2 Cu1 Gd1 128.0(2) . . ?
N1 Cu1 Gd1 125.5(2) . . ?
O3 Cu2 N4 169.9(3) . . ?
O3 Cu2 O4 84.4(2) . . ?
N4 Cu2 O4 85.5(3) . . ?
O3 Cu2 N3 84.7(3) . . ?
N4 Cu2 N3 105.4(3) . . ?
O4 Cu2 N3 169.0(3) . . ?
O3 Cu2 Gd1 41.34(14) . . ?
N4 Cu2 Gd1 128.6(2) . . ?
O4 Cu2 Gd1 43.19(15) . . ?
N3 Cu2 Gd1 125.8(2) . . ?
O13 Cl1 O18 85(2) . . ?
O13 Cl1 O14 86(2) . . ?
O18 Cl1 O14 169(3) . . ?
O13 Cl1 O12 126.2(12) . . ?
O18 Cl1 O12 91(2) . . ?
O14 Cl1 O12 89.3(17) . . ?
O13 Cl1 O11 116.3(10) . . ?
O18 Cl1 O11 102(2) . . ?
O14 Cl1 O11 88(3) . . ?
O12 Cl1 O11 117.1(8) . . ?
C1 O1 Cu1 115.8(4) . . ?
C1 O1 Gd1 138.3(5) . . ?
Cu1 O1 Gd1 105.7(2) . . ?
C6 O2 Cu1 114.8(5) . . ?
C6 O2 Gd1 141.5(5) . . ?
Cu1 O2 Gd1 103.0(2) . . ?
C11 O3 Cu2 116.1(4) . . ?
C11 O3 Gd1 138.3(5) . . ?
Cu2 O3 Gd1 105.5(2) . . ?
C16 O4 Cu2 114.5(4) . . ?
C16 O4 Gd1 141.4(5) . . ?
Cu2 O4 Gd1 102.8(2) . . ?
N10 O7 Gd1 92.9(5) . . ?
N10 O8 Gd1 98.4(5) . . ?
Cl1 O13 O18 48.1(14) . . ?
Cl1 O13 O14 48.9(13) . . ?
O18 O13 O14 96.8(18) . . ?
Cl1 O14 O13 44.8(13) . . ?
N9 O16 O15 176(2) . 3_667 ?
Cl1 O18 O13 47.2(16) . . ?
C2 N1 C4 105.5(7) . . ?
C2 N1 Cu1 111.0(5) . . ?
C4 N1 Cu1 143.4(7) . . ?
C7 N2 C9 106.2(7) . . ?
C7 N2 Cu1 110.8(5) . . ?
C9 N2 Cu1 143.0(7) . . ?
C12 N3 C14 105.7(7) . . ?
C12 N3 Cu2 110.1(5) . . ?
C14 N3 Cu2 144.1(7) . . ?
C17 N4 C19 105.8(7) . . ?
C17 N4 Cu2 110.6(5) . . ?
C19 N4 Cu2 143.6(7) . . ?
C2 N5 C3 106.7(8) . . ?
C2 N5 C5 127.0(8) . . ?
C3 N5 C5 126.2(8) . . ?
C7 N6 C8 107.0(8) . . ?
C7 N6 C10 125.4(8) . . ?
C8 N6 C10 127.5(8) . . ?
C12 N7 C13 107.2(8) . . ?
C12 N7 C15 126.0(8) . . ?
C13 N7 C15 126.8(8) . . ?
C17 N8 C18 106.9(8) . . ?
C17 N8 C20 127.1(8) . . ?
C18 N8 C20 126.0(8) . . ?
O16 N9 O17 150(2) . . ?
O9 N10 O8 120.6(8) . . ?
O9 N10 O7 120.5(8) . . ?
O8 N10 O7 118.9(7) . . ?
O9 N10 Gd1 177.5(6) . . ?
O8 N10 Gd1 56.8(4) . . ?
O7 N10 Gd1 62.1(4) . . ?
O1 C1 C2 107.8(6) . . ?
N1 C2 N5 111.2(7) . . ?
N1 C2 C1 120.8(7) . . ?
N5 C2 C1 128.0(8) . . ?
C4 C3 N5 106.7(8) . . ?
C3 C4 N1 109.9(9) . . ?
O2 C6 C7 108.3(7) . . ?
N2 C7 N6 110.7(7) . . ?
N2 C7 C6 120.4(7) . . ?
N6 C7 C6 128.8(8) . . ?
C9 C8 N6 107.9(8) . . ?
C8 C9 N2 108.1(8) . . ?
O3 C11 C12 107.3(7) . . ?
N3 C12 N7 110.2(7) . . ?
N3 C12 C11 121.8(7) . . ?
N7 C12 C11 128.0(8) . . ?
C14 C13 N7 106.6(8) . . ?
C13 C14 N3 110.2(8) . . ?
O4 C16 C17 107.2(7) . . ?
N4 C17 N8 111.3(8) . . ?
N4 C17 C16 121.5(7) . . ?
N8 C17 C16 127.2(8) . . ?
C19 C18 N8 106.7(8) . . ?
C18 C19 N4 109.3(9) . . ?

loop_
_geom_bond_atom_site_label_1
_geom_bond_atom_site_label_2
_geom_bond_distance
_geom_bond_site_symmetry_2
_geom_bond_publ_flag
Gd1 O1 2.303(5) . ?
Gd1 O3 2.308(5) . ?
Gd1 O2 2.355(5) . ?
Gd1 O6 2.358(7) . ?
Gd1 O4 2.363(5) . ?
Gd1 O5 2.440(6) . ?
Gd1 O8 2.493(6) . ?
Gd1 O7 2.606(6) . ?
Gd1 N10 2.946(7) . ?
Gd1 Cu2 3.3669(10) . ?
Gd1 Cu1 3.3677(10) . ?
Cu1 O1 1.910(5) . ?
Cu1 O2 1.933(5) . ?
Cu1 N2 1.937(6) . ?
Cu1 N1 1.949(7) . ?
Cu2 O3 1.911(5) . ?
Cu2 N4 1.927(7) . ?
Cu2 O4 1.933(5) . ?
Cu2 N3 1.944(7) . ?
Cl1 O13 1.246(15) . ?
Cl1 O18 1.27(4) . ?
Cl1 O14 1.33(3) . ?
Cl1 O12 1.347(10) . ?
Cl1 O11 1.349(11) . ?
O1 C1 1.410(8) . ?
O2 C6 1.392(9) . ?
O3 C11 1.408(9) . ?
O4 C16 1.404(9) . ?
O7 N10 1.250(9) . ?
O8 N10 1.247(9) . ?
O9 N10 1.238(9) . ?
O13 O18 1.69(4) . ?
O13 O14 1.77(4) . ?
O15 O16 1.71(3) 3_667 ?
O16 N9 1.39(4) . ?
O16 O15 1.71(3) 3_667 ?
O17 N9 1.66(4) . ?
N1 C2 1.313(10) . ?
N1 C4 1.377(10) . ?
N2 C7 1.317(10) . ?
N2 C9 1.397(10) . ?
N3 C12 1.327(10) . ?
N3 C14 1.379(9) . ?
N4 C17 1.306(11) . ?
N4 C19 1.395(10) . ?
N5 C2 1.335(9) . ?
N5 C3 1.378(11) . ?
N5 C5 1.483(12) . ?
N6 C7 1.352(10) . ?
N6 C8 1.364(12) . ?
N6 C10 1.438(12) . ?
N7 C12 1.358(10) . ?
N7 C13 1.374(12) . ?
N7 C15 1.459(13) . ?
N8 C17 1.339(10) . ?
N8 C18 1.385(12) . ?
N8 C20 1.482(12) . ?
C1 C2 1.484(11) . ?
C3 C4 1.320(13) . ?
C6 C7 1.506(11) . ?
C8 C9 1.342(13) . ?
C11 C12 1.471(10) . ?
C13 C14 1.332(14) . ?
C16 C17 1.509(11) . ?
C18 C19 1.324(14) . ?
